data_7051362
loop_
_publ_author_name
'Seino, Hidetake'
'Mizobe, Yasushi'
'Hidai, Masanobu'

_publ_section_title
;
 Preparation of hydrosulfido- and hydroselenido-bridged diruthenium complexes
 with \p-arene co-ligands and their conversion into new cubane-type sulfido
 or selenido clusters
;
_journal_coden_ASTM NJCHE5
_journal_issue 11
_journal_name_full 'New Journal of Chemistry'
_journal_page_first 907
_journal_page_last 911
_journal_paper_doi 10.1039/b005454m
_journal_volume 24
_journal_year 2000
_chemical_formula_moiety 'C20 H30 Cl2 S2 Ru2 '
_chemical_formula_sum 'C20 H30 Cl2 Ru2 S2'
_chemical_formula_weight 607.62
_space_group_IT_number 14
_symmetry_cell_setting monoclinic
_symmetry_space_group_name_Hall '-P 2yn'
_symmetry_space_group_name_H-M 'P 1 21/n 1'
_cell_angle_alpha 90
_cell_angle_beta 112.779(7)
_cell_angle_gamma 90
_cell_formula_units_Z 2
_cell_length_a 9.791(1)
_cell_length_b 11.806(1)
_cell_length_c 10.532(1)
_cell_measurement_temperature 296.2
_cell_volume 1122.4(2)
_diffrn_ambient_temperature 296.2
_exptl_crystal_density_diffrn 1.798
_cod_depositor_comments
;
 Updated bibliographic information.

 Antanas Vaitkus,
 2019-10-01
;
_cod_original_sg_symbol_H-M 'P 21/n'
_cod_original_formula_sum 'C20 H30 Cl2 S2 Ru2 '
_cod_database_code 7051362

loop_
_symmetry_equiv_pos_as_xyz
x,y,z
1/2-x,1/2+y,1/2-z
-x,-y,-z
1/2+x,1/2-y,1/2+z

loop_
_atom_site_label
_atom_site_type_symbol
_atom_site_fract_x
_atom_site_fract_y
_atom_site_fract_z
_atom_site_U_iso_or_equiv
_atom_site_adp_type
_atom_site_occupancy
_atom_site_calc_flag
_atom_site_refinement_flags
_atom_site_disorder_assembly
_atom_site_disorder_group
Ru Ru 0.18867(2) 0.05625(1) 0.07289(2) 0.02111(7) Uani 1.00 d . . .
Cl Cl 0.25217(8) -0.12165(6) -0.00217(8) 0.0426(2) Uani 1.00 d . . .
S S -0.02113(7) 0.05111(6) -0.14310(7) 0.0334(2) Uani 1.00 d . . .
C(1) C 0.2965(3) 0.2055(2) 0.0223(3) 0.0287(6) Uani 1.00 d . . .
C(2) C 0.1887(3) 0.2388(2) 0.0752(2) 0.0304(6) Uani 1.00 d . . .
C(3) C 0.1917(3) 0.2006(2) 0.2020(3) 0.0312(6) Uani 1.00 d . . .
C(4) C 0.3035(3) 0.1237(2) 0.2840(2) 0.0303(6) Uani 1.00 d . . .
C(5) C 0.4098(3) 0.0884(2) 0.2324(3) 0.0297(6) Uani 1.00 d . . .
C(6) C 0.4070(3) 0.1284(2) 0.1033(3) 0.0302(6) Uani 1.00 d . . .
C(7) C 0.2896(3) 0.2490(2) -0.1151(3) 0.0388(7) Uani 1.00 d . . .
C(8) C 0.3926(7) 0.3511(3) -0.0896(5) 0.073(1) Uani 1.00 d . . .
C(9) C 0.3264(5) 0.1614(3) -0.2016(3) 0.0518(10) Uani 1.00 d . . .
C(10) C 0.3044(4) 0.0787(3) 0.4166(3) 0.0425(8) Uani 1.00 d . . .
H(1) H 0.117(4) 0.279(3) 0.024(4) 0.06(1) Uiso 1.00 d . . .
H(2) H 0.129(3) 0.219(2) 0.231(3) 0.023(6) Uiso 1.00 d . . .
H(3) H 0.483(4) 0.030(3) 0.279(3) 0.050(9) Uiso 1.00 d . . .
H(4) H 0.474(4) 0.102(3) 0.073(3) 0.049(9) Uiso 1.00 d . . .
H(5) H 0.183(4) 0.282(3) -0.167(4) 0.052(9) Uiso 1.00 d . . .
H(6) H 0.493(9) 0.339(5) -0.024(7) 0.15(1) Uiso 1.00 d . . .
H(7) H 0.356(6) 0.400(5) -0.034(5) 0.09(1) Uiso 1.00 d . . .
H(8) H 0.380(5) 0.390(4) -0.181(5) 0.07(1) Uiso 1.00 d . . .
H(9) H 0.308(4) 0.180(3) -0.297(4) 0.07(1) Uiso 1.00 d . . .
H(10) H 0.267(4) 0.106(3) -0.217(3) 0.047(9) Uiso 1.00 d . . .
H(11) H 0.443(5) 0.145(4) -0.145(5) 0.08(1) Uiso 1.00 d . . .
H(12) H 0.215(6) 0.069(3) 0.416(5) 0.08(1) Uiso 1.00 d . . .
H(13) H 0.343(6) 0.132(5) 0.487(6) 0.10(1) Uiso 1.00 d . . .
H(14) H 0.363(5) 0.014(5) 0.441(4) 0.08(1) Uiso 1.00 d . . .
H(15) H -0.082(5) 0.161(4) -0.158(5) 0.0373 Uiso 0.61 d P . .
H(16) H -0.011(8) 0.012(7) -0.256(7) 0.04(1) Uiso 0.39 d P . .

loop_
_atom_site_aniso_label
_atom_site_aniso_U_11
_atom_site_aniso_U_22
_atom_site_aniso_U_33
_atom_site_aniso_U_12
_atom_site_aniso_U_13
_atom_site_aniso_U_23
Ru 0.0183(1) 0.0216(1) 0.0221(1) -0.00086(6) 0.00639(9) -0.00048(6)
Cl 0.0460(4) 0.0310(3) 0.0510(4) 0.0044(3) 0.0189(3) -0.0096(3)
S 0.0272(3) 0.0427(4) 0.0250(3) -0.0101(2) 0.0044(2) 0.0065(2)
C(1) 0.027(1) 0.025(1) 0.033(1) -0.0065(9) 0.0095(9) -0.0018(9)
C(2) 0.034(1) 0.021(1) 0.036(1) 0.0020(9) 0.014(1) -0.0010(9)
C(3) 0.036(1) 0.026(1) 0.037(1) -0.0007(10) 0.020(1) -0.0091(10)
C(4) 0.031(1) 0.032(1) 0.025(1) -0.0092(10) 0.0089(9) -0.0080(9)
C(5) 0.020(1) 0.035(1) 0.028(1) -0.0036(10) 0.0027(9) -0.002(1)
C(6) 0.019(1) 0.035(1) 0.034(1) -0.0057(9) 0.0087(9) -0.004(1)
C(7) 0.042(1) 0.039(1) 0.040(1) 0.003(1) 0.021(1) 0.008(1)
C(8) 0.121(4) 0.047(2) 0.077(3) -0.033(2) 0.065(3) -0.003(2)
C(9) 0.072(2) 0.053(2) 0.036(2) -0.002(2) 0.028(2) -0.002(1)
C(10) 0.047(2) 0.050(2) 0.030(1) -0.006(1) 0.013(1) -0.003(1)

loop_
_geom_bond_atom_site_label_1
_geom_bond_atom_site_label_2
_geom_bond_distance
_geom_bond_site_symmetry_1
_geom_bond_site_symmetry_2
_geom_bond_publ_flag
Ru Cl 2.4091(8) 1_555 1_555 yes
Ru S 2.4040(6) 1_555 1_555 yes
Ru S 2.4049(8) 1_555 3_555 yes
Ru C(1) 2.223(3) 1_555 1_555 yes
Ru C(2) 2.155(3) 1_555 1_555 yes
Ru C(3) 2.173(3) 1_555 1_555 yes
Ru C(4) 2.215(2) 1_555 1_555 yes
Ru C(5) 2.200(2) 1_555 1_555 yes
Ru C(6) 2.206(3) 1_555 1_555 yes
C(1) C(2) 1.426(4) 1_555 1_555 yes
C(1) C(6) 1.418(3) 1_555 1_555 yes
C(1) C(7) 1.513(4) 1_555 1_555 yes
C(2) C(3) 1.399(4) 1_555 1_555 yes
C(3) C(4) 1.428(3) 1_555 1_555 yes
C(4) C(5) 1.411(4) 1_555 1_555 yes
C(4) C(10) 1.491(4) 1_555 1_555 yes
C(5) C(6) 1.429(4) 1_555 1_555 yes
C(7) C(8) 1.527(6) 1_555 1_555 yes
C(7) C(9) 1.511(6) 1_555 1_555 yes
S H(15) 1.41(5) 1_555 1_555 yes
S H(16) 1.32(8) 1_555 1_555 yes
C(2) H(1) 0.85(4) 1_555 1_555 no
C(3) H(2) 0.81(3) 1_555 1_555 no
C(5) H(3) 0.98(3) 1_555 1_555 no
C(6) H(4) 0.89(3) 1_555 1_555 no
C(7) H(5) 1.04(3) 1_555 1_555 no
C(8) H(6) 0.97(7) 1_555 1_555 no
C(8) H(7) 0.99(5) 1_555 1_555 no
C(8) H(8) 1.03(5) 1_555 1_555 no
C(9) H(9) 0.98(4) 1_555 1_555 no
C(9) H(10) 0.85(4) 1_555 1_555 no
C(9) H(11) 1.08(5) 1_555 1_555 no
C(10) H(12) 0.88(5) 1_555 1_555 no
C(10) H(13) 0.94(6) 1_555 1_555 no
C(10) H(14) 0.92(5) 1_555 1_555 no
